data_7117698
loop_
_publ_author_name
'Sridhar Undeela'
'Srinivas Thadkapally'
'Jagadeesh Babu Nanubolu'
'Kiran Kumar Singarapu'
'Rajeev S. Menon'

_publ_section_title
;
 Catalyst-controlled divergence in cycloisomerisation reactions of
 N-propargyl-N-vinyl sulfonamides: gold-catalysed synthesis of
 2-sulfonylmethyl pyrroles and dihydropyridines
;
_journal_name_full Chem.Commun.
_journal_page_first 13748
_journal_paper_doi 10.1039/C5cc04871K
_journal_volume 51
_journal_year 2015
_chemical_formula_moiety 'C19 H19 N O4 S2'
_chemical_formula_sum 'C19 H19 N O4 S2'
_chemical_formula_weight 389.47
_chemical_name_systematic 2-Methyl-1-(methylsulfonyl)-3-phenyl-5-(phenylsulfonylmethyl)-1H-pyrrole
_space_group_IT_number 2
_symmetry_cell_setting triclinic
_symmetry_space_group_name_Hall '-P 1'
_symmetry_space_group_name_H-M 'P -1'
_atom_sites_solution_hydrogens geom
_atom_sites_solution_primary direct
_atom_sites_solution_secondary difmap
_audit_creation_method SHELXL-97
_audit_update_record
;
2015-05-05 deposited with the CCDC.
2015-07-01 downloaded from the CCDC.
;
_cell_angle_alpha 76.4330(10)
_cell_angle_beta 74.7090(10)
_cell_angle_gamma 85.5280(10)
_cell_formula_units_Z 2
_cell_length_a 8.0274(5)
_cell_length_b 8.1297(5)
_cell_length_c 14.6961(8)
_cell_measurement_reflns_used 5512
_cell_measurement_temperature 293(2)
_cell_measurement_theta_max 28.22
_cell_measurement_theta_min 2.58
_cell_volume 899.17(9)
_computing_cell_refinement 'Bruker SMART'
_computing_data_collection 'Bruker SMART'
_computing_data_reduction 'Bruker SAINT'
_computing_molecular_graphics 'Bruker SHELXTL'
_computing_publication_material 'Bruker SHELXTL'
_computing_structure_refinement 'Bruker SHELXTL'
_computing_structure_solution 'Bruker SHELXTL'
_diffrn_ambient_temperature 293(2)
_diffrn_measured_fraction_theta_full 0.998
_diffrn_measured_fraction_theta_max 0.998
_diffrn_measurement_device_type 'CCD area detector'
_diffrn_measurement_method 'phi and omega scans'
_diffrn_radiation_monochromator graphite
_diffrn_radiation_source 'fine-focus sealed tube'
_diffrn_radiation_type MoK\a
_diffrn_radiation_wavelength 0.71073
_diffrn_reflns_av_R_equivalents 0.0188
_diffrn_reflns_av_sigmaI/netI 0.0193
_diffrn_reflns_limit_h_max 9
_diffrn_reflns_limit_h_min -9
_diffrn_reflns_limit_k_max 9
_diffrn_reflns_limit_k_min -9
_diffrn_reflns_limit_l_max 17
_diffrn_reflns_limit_l_min -17
_diffrn_reflns_number 8766
_diffrn_reflns_theta_full 25.00
_diffrn_reflns_theta_max 25.00
_diffrn_reflns_theta_min 1.47
_exptl_absorpt_coefficient_mu 0.321
_exptl_absorpt_correction_T_max 0.9014
_exptl_absorpt_correction_T_min 0.8585
_exptl_absorpt_correction_type multi-scan
_exptl_absorpt_process_details 'Bruker AXS SADABS program'
_exptl_crystal_colour colourless
_exptl_crystal_density_diffrn 1.439
_exptl_crystal_density_method 'not measured'
_exptl_crystal_description block
_exptl_crystal_F_000 408
_exptl_crystal_recrystallization_method 'Re-crystallisation from solvent: Dichloromethane  and Hexane'
_exptl_crystal_size_max 0.49
_exptl_crystal_size_mid 0.42
_exptl_crystal_size_min 0.33
_refine_diff_density_max 0.267
_refine_diff_density_min -0.325
_refine_diff_density_rms 0.066
_refine_ls_extinction_method none
_refine_ls_goodness_of_fit_ref 1.049
_refine_ls_hydrogen_treatment constr
_refine_ls_matrix_type full
_refine_ls_number_parameters 237
_refine_ls_number_reflns 3160
_refine_ls_number_restraints 0
_refine_ls_restrained_S_all 1.049
_refine_ls_R_factor_all 0.0382
_refine_ls_R_factor_gt 0.0354
_refine_ls_shift/su_max 0.001
_refine_ls_shift/su_mean 0.000
_refine_ls_structure_factor_coef Fsqd
_refine_ls_weighting_details 'calc w=1/[\s^2^(Fo^2^)+(0.0498P)^2^+0.3767P] where P=(Fo^2^+2Fc^2^)/3'
_refine_ls_weighting_scheme calc
_refine_ls_wR_factor_gt 0.0935
_refine_ls_wR_factor_ref 0.0960
_reflns_number_gt 2916
_reflns_number_total 3160
_reflns_threshold_expression >2sigma(I)
_cod_data_source_file c5cc04871k2.cif
_cod_data_source_block ay92m
_cod_original_sg_symbol_Hall '-P 1 '
_cod_original_sg_symbol_H-M 'P -1   '
_cod_database_code 7117698

loop_
_symmetry_equiv_pos_as_xyz
'x, y, z'
'-x, -y, -z'

loop_
_atom_site_label
_atom_site_type_symbol
_atom_site_fract_x
_atom_site_fract_y
_atom_site_fract_z
_atom_site_U_iso_or_equiv
_atom_site_adp_type
_atom_site_occupancy
_atom_site_symmetry_multiplicity
_atom_site_calc_flag
_atom_site_refinement_flags
_atom_site_disorder_assembly
_atom_site_disorder_group
C1 C 0.9937(2) 0.5141(3) 0.83142(16) 0.0528(5) Uani 1 1 d . . .
H1A H 1.0075 0.5840 0.7675 0.079 Uiso 1 1 calc R . .
H1B H 0.9942 0.3973 0.8286 0.079 Uiso 1 1 calc R . .
H1C H 1.0871 0.5330 0.8570 0.079 Uiso 1 1 calc R . .
C2 C 0.5814(2) 0.3627(2) 0.86625(13) 0.0350(4) Uani 1 1 d . . .
C3 C 0.6413(3) 0.2042(2) 0.92493(17) 0.0511(5) Uani 1 1 d . . .
H3A H 0.5982 0.2034 0.9925 0.077 Uiso 1 1 calc R . .
H3B H 0.7653 0.1997 0.9086 0.077 Uiso 1 1 calc R . .
H3C H 0.5989 0.1077 0.9113 0.077 Uiso 1 1 calc R . .
C4 C 0.4626(2) 0.3804(2) 0.81325(12) 0.0329(4) Uani 1 1 d . . .
C5 C 0.4560(2) 0.5540(2) 0.76666(13) 0.0356(4) Uani 1 1 d . . .
H5 H 0.3852 0.6000 0.7258 0.043 Uiso 1 1 calc R . .
C6 C 0.5672(2) 0.6423(2) 0.79033(12) 0.0342(4) Uani 1 1 d . . .
C7 C 0.3578(2) 0.2471(2) 0.80276(13) 0.0336(4) Uani 1 1 d . . .
C8 C 0.2690(2) 0.1279(2) 0.88148(14) 0.0414(4) Uani 1 1 d . . .
H8 H 0.2772 0.1283 0.9434 0.050 Uiso 1 1 calc R . .
C9 C 0.1685(3) 0.0087(3) 0.86845(16) 0.0486(5) Uani 1 1 d . . .
H9 H 0.1106 -0.0711 0.9216 0.058 Uiso 1 1 calc R . .
C10 C 0.1534(3) 0.0071(3) 0.77752(16) 0.0500(5) Uani 1 1 d . . .
H10 H 0.0852 -0.0729 0.7692 0.060 Uiso 1 1 calc R . .
C11 C 0.2402(3) 0.1252(3) 0.69863(15) 0.0473(5) Uani 1 1 d . . .
H11 H 0.2306 0.1248 0.6370 0.057 Uiso 1 1 calc R . .
C12 C 0.3414(2) 0.2440(2) 0.71117(13) 0.0393(4) Uani 1 1 d . . .
H12 H 0.3994 0.3231 0.6576 0.047 Uiso 1 1 calc R . .
C13 C 0.6013(2) 0.8263(2) 0.75273(13) 0.0387(4) Uani 1 1 d . . .
H13A H 0.6464 0.8690 0.7977 0.046 Uiso 1 1 calc R . .
H13B H 0.4942 0.8869 0.7471 0.046 Uiso 1 1 calc R . .
C14 C 0.7575(2) 1.0840(2) 0.59540(13) 0.0367(4) Uani 1 1 d . . .
C15 C 0.8279(3) 1.1830(3) 0.64012(17) 0.0523(5) Uani 1 1 d . . .
H15 H 0.8739 1.1337 0.6922 0.063 Uiso 1 1 calc R . .
C16 C 0.8285(3) 1.3563(3) 0.6060(2) 0.0638(6) Uani 1 1 d . . .
H16 H 0.8744 1.4247 0.6356 0.077 Uiso 1 1 calc R . .
C17 C 0.7619(3) 1.4277(3) 0.52909(18) 0.0640(7) Uani 1 1 d . . .
H17 H 0.7647 1.5445 0.5058 0.077 Uiso 1 1 calc R . .
C18 C 0.6913(4) 1.3292(3) 0.48612(16) 0.0647(7) Uani 1 1 d . . .
H18 H 0.6453 1.3795 0.4342 0.078 Uiso 1 1 calc R . .
C19 C 0.6875(3) 1.1563(3) 0.51875(14) 0.0501(5) Uani 1 1 d . . .
H19 H 0.6385 1.0893 0.4897 0.060 Uiso 1 1 calc R . .
N1 N 0.64819(18) 0.52480(18) 0.85363(11) 0.0352(3) Uani 1 1 d . . .
O1 O 0.7715(2) 0.4506(2) 0.99780(10) 0.0564(4) Uani 1 1 d . . .
O2 O 0.7900(2) 0.74265(18) 0.90074(11) 0.0542(4) Uani 1 1 d . . .
O3 O 0.9195(2) 0.8021(2) 0.65175(12) 0.0668(5) Uani 1 1 d . . .
O4 O 0.6857(3) 0.79496(18) 0.57252(11) 0.0673(5) Uani 1 1 d . . .
S1 S 0.79790(6) 0.56507(6) 0.90614(3) 0.03977(15) Uani 1 1 d . . .
S2 S 0.75435(6) 0.86235(5) 0.63640(3) 0.04120(15) Uani 1 1 d . . .

loop_
_atom_site_aniso_label
_atom_site_aniso_U_11
_atom_site_aniso_U_22
_atom_site_aniso_U_33
_atom_site_aniso_U_23
_atom_site_aniso_U_13
_atom_site_aniso_U_12
C1 0.0366(10) 0.0614(13) 0.0596(13) -0.0083(11) -0.0164(9) 0.0026(9)
C2 0.0347(9) 0.0297(9) 0.0391(9) -0.0026(7) -0.0110(7) -0.0024(7)
C3 0.0557(12) 0.0343(10) 0.0653(13) 0.0035(9) -0.0308(11) -0.0028(9)
C4 0.0319(8) 0.0302(8) 0.0342(9) -0.0031(7) -0.0075(7) -0.0024(7)
C5 0.0340(9) 0.0342(9) 0.0368(9) -0.0001(7) -0.0127(7) -0.0008(7)
C6 0.0330(9) 0.0297(9) 0.0367(9) -0.0025(7) -0.0084(7) 0.0009(7)
C7 0.0307(8) 0.0295(9) 0.0400(9) -0.0041(7) -0.0112(7) 0.0008(7)
C8 0.0431(10) 0.0395(10) 0.0392(10) -0.0009(8) -0.0118(8) -0.0058(8)
C9 0.0449(11) 0.0409(11) 0.0559(12) 0.0031(9) -0.0150(9) -0.0119(8)
C10 0.0457(11) 0.0411(11) 0.0704(14) -0.0098(10) -0.0275(10) -0.0069(9)
C11 0.0498(11) 0.0486(11) 0.0506(11) -0.0128(9) -0.0242(9) 0.0010(9)
C12 0.0397(10) 0.0365(9) 0.0401(10) -0.0026(8) -0.0122(8) -0.0011(8)
C13 0.0397(10) 0.0296(9) 0.0441(10) -0.0063(8) -0.0080(8) 0.0003(7)
C14 0.0383(9) 0.0277(9) 0.0402(10) -0.0039(7) -0.0057(7) -0.0029(7)
C15 0.0517(12) 0.0449(11) 0.0653(14) -0.0101(10) -0.0237(10) -0.0065(9)
C16 0.0666(15) 0.0437(12) 0.0834(17) -0.0226(12) -0.0103(13) -0.0187(11)
C17 0.0863(17) 0.0294(10) 0.0603(14) -0.0030(10) 0.0037(12) -0.0042(10)
C18 0.1031(19) 0.0394(11) 0.0431(12) 0.0009(9) -0.0160(12) 0.0093(12)
C19 0.0724(14) 0.0373(10) 0.0408(11) -0.0065(8) -0.0170(10) -0.0004(9)
N1 0.0349(8) 0.0311(7) 0.0403(8) -0.0032(6) -0.0143(6) -0.0027(6)
O1 0.0653(9) 0.0660(10) 0.0398(8) -0.0021(7) -0.0223(7) -0.0108(7)
O2 0.0625(9) 0.0461(8) 0.0640(9) -0.0203(7) -0.0242(7) -0.0066(7)
O3 0.0507(9) 0.0554(9) 0.0699(10) 0.0082(8) 0.0020(7) 0.0173(7)
O4 0.1195(15) 0.0352(8) 0.0503(9) -0.0111(7) -0.0217(9) -0.0136(8)
S1 0.0398(3) 0.0431(3) 0.0398(3) -0.0090(2) -0.0150(2) -0.00480(19)
S2 0.0516(3) 0.0264(2) 0.0408(3) -0.00436(18) -0.0070(2) 0.00143(19)

loop_
_atom_type_symbol
_atom_type_description
_atom_type_scat_dispersion_real
_atom_type_scat_dispersion_imag
_atom_type_scat_source
C C 0.0033 0.0016 'International Tables Vol C Tables 4.2.6.8 and 6.1.1.4'
N N 0.0061 0.0033 'International Tables Vol C Tables 4.2.6.8 and 6.1.1.4'
O O 0.0106 0.0060 'International Tables Vol C Tables 4.2.6.8 and 6.1.1.4'
H H 0.0000 0.0000 'International Tables Vol C Tables 4.2.6.8 and 6.1.1.4'
S S 0.1246 0.1234 'International Tables Vol C Tables 4.2.6.8 and 6.1.1.4'

loop_
_geom_angle_atom_site_label_1
_geom_angle_atom_site_label_2
_geom_angle_atom_site_label_3
_geom_angle
_geom_angle_site_symmetry_1
_geom_angle_site_symmetry_3
S1 C1 H1A 109.5 . .
S1 C1 H1B 109.5 . .
H1A C1 H1B 109.5 . .
S1 C1 H1C 109.5 . .
H1A C1 H1C 109.5 . .
H1B C1 H1C 109.5 . .
C4 C2 N1 107.51(14) . .
C4 C2 C3 128.41(16) . .
N1 C2 C3 124.03(16) . .
C2 C3 H3A 109.5 . .
C2 C3 H3B 109.5 . .
H3A C3 H3B 109.5 . .
C2 C3 H3C 109.5 . .
H3A C3 H3C 109.5 . .
H3B C3 H3C 109.5 . .
C2 C4 C5 107.55(15) . .
C2 C4 C7 127.99(15) . .
C5 C4 C7 124.46(15) . .
C6 C5 C4 110.07(15) . .
C6 C5 H5 125.0 . .
C4 C5 H5 125.0 . .
C5 C6 N1 106.62(15) . .
C5 C6 C13 125.68(16) . .
N1 C6 C13 127.65(16) . .
C8 C7 C12 118.23(16) . .
C8 C7 C4 122.56(16) . .
C12 C7 C4 119.15(15) . .
C9 C8 C7 120.54(18) . .
C9 C8 H8 119.7 . .
C7 C8 H8 119.7 . .
C10 C9 C8 120.60(18) . .
C10 C9 H9 119.7 . .
C8 C9 H9 119.7 . .
C9 C10 C11 119.54(18) . .
C9 C10 H10 120.2 . .
C11 C10 H10 120.2 . .
C10 C11 C12 120.10(19) . .
C10 C11 H11 120.0 . .
C12 C11 H11 120.0 . .
C11 C12 C7 120.99(17) . .
C11 C12 H12 119.5 . .
C7 C12 H12 119.5 . .
C6 C13 S2 110.31(12) . .
C6 C13 H13A 109.6 . .
S2 C13 H13A 109.6 . .
C6 C13 H13B 109.6 . .
S2 C13 H13B 109.6 . .
H13A C13 H13B 108.1 . .
C19 C14 C15 120.96(18) . .
C19 C14 S2 118.76(15) . .
C15 C14 S2 120.28(15) . .
C16 C15 C14 118.7(2) . .
C16 C15 H15 120.6 . .
C14 C15 H15 120.6 . .
C17 C16 C15 120.4(2) . .
C17 C16 H16 119.8 . .
C15 C16 H16 119.8 . .
C18 C17 C16 120.5(2) . .
C18 C17 H17 119.8 . .
C16 C17 H17 119.8 . .
C17 C18 C19 120.7(2) . .
C17 C18 H18 119.7 . .
C19 C18 H18 119.7 . .
C18 C19 C14 118.8(2) . .
C18 C19 H19 120.6 . .
C14 C19 H19 120.6 . .
C2 N1 C6 108.24(14) . .
C2 N1 S1 124.49(12) . .
C6 N1 S1 127.27(12) . .
O1 S1 O2 119.65(9) . .
O1 S1 N1 107.22(8) . .
O2 S1 N1 106.67(8) . .
O1 S1 C1 108.96(10) . .
O2 S1 C1 109.02(10) . .
N1 S1 C1 104.22(9) . .
O4 S2 O3 118.92(11) . .
O4 S2 C14 107.37(9) . .
O3 S2 C14 109.56(9) . .
O4 S2 C13 108.17(10) . .
O3 S2 C13 107.40(9) . .
C14 S2 C13 104.49(8) . .

loop_
_geom_bond_atom_site_label_1
_geom_bond_atom_site_label_2
_geom_bond_distance
_geom_bond_site_symmetry_2
C1 S1 1.746(2) .
C1 H1A 0.9600 .
C1 H1B 0.9600 .
C1 H1C 0.9600 .
C2 C4 1.362(2) .
C2 N1 1.415(2) .
C2 C3 1.496(2) .
C3 H3A 0.9600 .
C3 H3B 0.9600 .
C3 H3C 0.9600 .
C4 C5 1.420(2) .
C4 C7 1.482(2) .
C5 C6 1.347(2) .
C5 H5 0.9300 .
C6 N1 1.416(2) .
C6 C13 1.488(2) .
C7 C8 1.390(2) .
C7 C12 1.393(2) .
C8 C9 1.385(3) .
C8 H8 0.9300 .
C9 C10 1.376(3) .
C9 H9 0.9300 .
C10 C11 1.381(3) .
C10 H10 0.9300 .
C11 C12 1.382(3) .
C11 H11 0.9300 .
C12 H12 0.9300 .
C13 S2 1.7976(18) .
C13 H13A 0.9700 .
C13 H13B 0.9700 .
C14 C19 1.379(3) .
C14 C15 1.383(3) .
C14 S2 1.7606(17) .
C15 C16 1.380(3) .
C15 H15 0.9300 .
C16 C17 1.364(4) .
C16 H16 0.9300 .
C17 C18 1.363(4) .
C17 H17 0.9300 .
C18 C19 1.375(3) .
C18 H18 0.9300 .
C19 H19 0.9300 .
N1 S1 1.6781(14) .
O1 S1 1.4205(15) .
O2 S1 1.4245(15) .
O3 S2 1.4327(16) .
O4 S2 1.4305(16) .

loop_
_geom_torsion_atom_site_label_1
_geom_torsion_atom_site_label_2
_geom_torsion_atom_site_label_3
_geom_torsion_atom_site_label_4
_geom_torsion
_geom_torsion_site_symmetry_1
_geom_torsion_site_symmetry_2
_geom_torsion_site_symmetry_3
_geom_torsion_site_symmetry_4
N1 C2 C4 C5 0.5(2) . . . .
C3 C2 C4 C5 -177.13(19) . . . .
N1 C2 C4 C7 179.77(16) . . . .
C3 C2 C4 C7 2.2(3) . . . .
C2 C4 C5 C6 -0.3(2) . . . .
C7 C4 C5 C6 -179.60(16) . . . .
C4 C5 C6 N1 -0.1(2) . . . .
C4 C5 C6 C13 177.55(16) . . . .
C2 C4 C7 C8 47.4(3) . . . .
C5 C4 C7 C8 -133.45(19) . . . .
C2 C4 C7 C12 -135.24(19) . . . .
C5 C4 C7 C12 44.0(2) . . . .
C12 C7 C8 C9 0.6(3) . . . .
C4 C7 C8 C9 178.06(17) . . . .
C7 C8 C9 C10 -0.6(3) . . . .
C8 C9 C10 C11 0.3(3) . . . .
C9 C10 C11 C12 0.0(3) . . . .
C10 C11 C12 C7 0.0(3) . . . .
C8 C7 C12 C11 -0.3(3) . . . .
C4 C7 C12 C11 -177.85(16) . . . .
C5 C6 C13 S2 -82.4(2) . . . .
N1 C6 C13 S2 94.65(19) . . . .
C19 C14 C15 C16 -0.7(3) . . . .
S2 C14 C15 C16 179.90(17) . . . .
C14 C15 C16 C17 -0.5(4) . . . .
C15 C16 C17 C18 1.2(4) . . . .
C16 C17 C18 C19 -0.7(4) . . . .
C17 C18 C19 C14 -0.5(4) . . . .
C15 C14 C19 C18 1.1(3) . . . .
S2 C14 C19 C18 -179.41(17) . . . .
C4 C2 N1 C6 -0.5(2) . . . .
C3 C2 N1 C6 177.22(17) . . . .
C4 C2 N1 S1 179.52(13) . . . .
C3 C2 N1 S1 -2.7(3) . . . .
C5 C6 N1 C2 0.34(19) . . . .
C13 C6 N1 C2 -177.20(16) . . . .
C5 C6 N1 S1 -179.69(13) . . . .
C13 C6 N1 S1 2.8(3) . . . .
C2 N1 S1 O1 -32.78(17) . . . .
C6 N1 S1 O1 147.25(15) . . . .
C2 N1 S1 O2 -162.09(15) . . . .
C6 N1 S1 O2 17.95(18) . . . .
C2 N1 S1 C1 82.65(16) . . . .
C6 N1 S1 C1 -97.32(17) . . . .
C19 C14 S2 O4 4.5(2) . . . .
C15 C14 S2 O4 -176.04(17) . . . .
C19 C14 S2 O3 134.97(17) . . . .
C15 C14 S2 O3 -45.58(19) . . . .
C19 C14 S2 C13 -110.22(17) . . . .
C15 C14 S2 C13 69.23(18) . . . .
C6 C13 S2 O4 58.05(15) . . . .
C6 C13 S2 O3 -71.46(15) . . . .
C6 C13 S2 C14 172.22(12) . . . .
